data_7043224
loop_
_publ_author_name
'Zhan, Guangli'
'Zhong, Wei'
'Wei, Zhenhong'
'Liu, Zhenzhen'
'Liu, Xiaoming'

_publ_section_title
;
 The roles of the phenol groups and auxiliary ligand of copper(II)
 complexes with tetradentate ligands in aerobic oxidation of benzyl
 alcohol
;
_journal_name_full 'Dalton Trans.'
_journal_paper_doi 10.1039/C7DT01716B
_journal_year 2017
_chemical_formula_sum 'C25 H29 Cu N3 O4'
_chemical_formula_weight 499.05
_chemical_name_systematic
; 
 ? 
;
_space_group_IT_number 2
_symmetry_cell_setting triclinic
_symmetry_space_group_name_Hall '-P 1'
_symmetry_space_group_name_H-M 'P -1'
_atom_sites_solution_hydrogens geom
_atom_sites_solution_primary direct
_atom_sites_solution_secondary difmap
_audit_creation_method SHELXL-97
_audit_update_record
;
2017-01-22 deposited with the CCDC.
2017-06-02 downloaded from the CCDC.
;
_cell_angle_alpha 93.225(5)
_cell_angle_beta 102.814(5)
_cell_angle_gamma 94.021(5)
_cell_formula_units_Z 4
_cell_length_a 9.9760(6)
_cell_length_b 13.6021(10)
_cell_length_c 18.6777(10)
_cell_measurement_reflns_used 5247
_cell_measurement_temperature 293(2)
_cell_measurement_theta_max 72.3870
_cell_measurement_theta_min 6.7030
_cell_volume 2458.5(3)
_computing_cell_refinement 'Bruker SMART'
_computing_data_collection 'Bruker SMART'
_computing_data_reduction 'Bruker SAINT'
_computing_molecular_graphics 'Bruker SHELXTL'
_computing_publication_material 'Bruker SHELXTL'
_computing_structure_refinement 'SHELXL-97 (Sheldrick, 1997)'
_computing_structure_solution 'SHELXS-97 (Sheldrick, 1990)'
_diffrn_ambient_temperature 293(2)
_diffrn_measured_fraction_theta_full 0.959
_diffrn_measured_fraction_theta_max 0.959
_diffrn_measurement_device_type 'Xcalibur, Eos, Gemini'
_diffrn_measurement_method '\w scans'
_diffrn_radiation_monochromator graphite
_diffrn_radiation_source 'fine-focus sealed tube'
_diffrn_radiation_type CuK\a
_diffrn_radiation_wavelength 1.54178
_diffrn_reflns_av_R_equivalents 0.0304
_diffrn_reflns_av_sigmaI/netI 0.0492
_diffrn_reflns_limit_h_max 8
_diffrn_reflns_limit_h_min -12
_diffrn_reflns_limit_k_max 16
_diffrn_reflns_limit_k_min -16
_diffrn_reflns_limit_l_max 22
_diffrn_reflns_limit_l_min -21
_diffrn_reflns_number 16407
_diffrn_reflns_theta_full 72.31
_diffrn_reflns_theta_max 72.31
_diffrn_reflns_theta_min 3.27
_exptl_absorpt_coefficient_mu 1.541
_exptl_absorpt_correction_T_max 1.00000
_exptl_absorpt_correction_T_min 0.73497
_exptl_absorpt_correction_type multi-scan
_exptl_absorpt_process_details sadabs
_exptl_crystal_colour black
_exptl_crystal_density_diffrn 1.348
_exptl_crystal_density_method 'not measured'
_exptl_crystal_description block
_exptl_crystal_F_000 1044
_exptl_crystal_size_max 0.33
_exptl_crystal_size_mid 0.26
_exptl_crystal_size_min 0.12
_refine_diff_density_max 1.718
_refine_diff_density_min -1.237
_refine_diff_density_rms 0.112
_refine_ls_extinction_method none
_refine_ls_goodness_of_fit_ref 1.046
_refine_ls_hydrogen_treatment mixed
_refine_ls_matrix_type full
_refine_ls_number_parameters 603
_refine_ls_number_reflns 9331
_refine_ls_number_restraints 0
_refine_ls_restrained_S_all 1.046
_refine_ls_R_factor_all 0.1040
_refine_ls_R_factor_gt 0.0710
_refine_ls_shift/su_max 0.018
_refine_ls_shift/su_mean 0.001
_refine_ls_structure_factor_coef Fsqd
_refine_ls_weighting_details 'calc w=1/[\s^2^(Fo^2^)+(0.1848P)^2^+3.3017P] where P=(Fo^2^+2Fc^2^)/3'
_refine_ls_weighting_scheme calc
_refine_ls_wR_factor_gt 0.2095
_refine_ls_wR_factor_ref 0.3003
_reflns_number_gt 6566
_reflns_number_total 9331
_reflns_threshold_expression >2sigma(I)
_cod_data_source_file c7dt01716b2.cif
_cod_data_source_block 4
_cod_original_sg_symbol_H-M P-1
_cod_database_code 7043224

loop_
_symmetry_equiv_pos_as_xyz
'x, y, z'
'-x, -y, -z'

loop_
_atom_site_label
_atom_site_type_symbol
_atom_site_fract_x
_atom_site_fract_y
_atom_site_fract_z
_atom_site_U_iso_or_equiv
_atom_site_adp_type
_atom_site_occupancy
_atom_site_symmetry_multiplicity
_atom_site_calc_flag
_atom_site_refinement_flags
Cu1 Cu 0.80685(7) 0.17821(5) 0.26499(4) 0.0467(3) Uani 1 1 d .
Cu2 Cu 0.58989(7) 0.30326(6) 0.64425(4) 0.0504(3) Uani 1 1 d .
O2 O 0.8736(4) 0.0476(3) 0.2759(2) 0.0586(10) Uani 1 1 d .
O4 O 0.4496(3) 0.3497(3) 0.6923(2) 0.0522(9) Uani 1 1 d .
O1 O 0.9710(4) 0.2259(3) 0.2340(2) 0.0558(9) Uani 1 1 d .
O5 O 0.4694(4) 0.1860(3) 0.6013(2) 0.0635(11) Uani 1 1 d .
N2 N 0.6569(5) 0.1557(4) 0.3192(2) 0.0526(11) Uani 1 1 d .
N1 N 0.7241(4) 0.3140(3) 0.2563(3) 0.0506(10) Uani 1 1 d .
N6 N 0.7181(5) 0.2363(3) 0.7438(3) 0.0552(11) Uani 1 1 d .
N5 N 0.7220(5) 0.2892(4) 0.5785(3) 0.0606(12) Uani 1 1 d .
N4 N 0.7275(5) 0.4241(4) 0.6872(3) 0.0594(12) Uani 1 1 d .
C42 C 0.4845(5) 0.3906(4) 0.7606(3) 0.0502(12) Uani 1 1 d .
C24 C 0.9774(6) 0.0501(4) 0.3282(3) 0.0535(13) Uani 1 1 d .
C17 C 0.9658(5) 0.2890(4) 0.1826(3) 0.0530(13) Uani 1 1 d .
C19 C 0.6229(5) 0.2384(5) 0.1303(3) 0.0556(13) Uani 1 1 d .
N3 N 0.6688(5) 0.1524(4) 0.1497(3) 0.0557(11) Uani 1 1 d .
C49 C 0.3623(6) 0.1953(5) 0.5541(3) 0.0574(14) Uani 1 1 d .
O3 O 1.0170(6) 0.1167(4) 0.3765(3) 0.0872(16) Uani 1 1 d .
C44 C 0.8023(5) 0.3081(5) 0.7855(3) 0.0579(15) Uani 1 1 d .
C6 C 0.6011(6) 0.0669(5) 0.3334(3) 0.0622(15) Uani 1 1 d .
H6 H 0.6405 0.0100 0.3215 0.075 Uiso 1 1 calc R
C8 C 0.8919(6) 0.3748(4) 0.1856(3) 0.0543(13) Uani 1 1 d .
C38 C 0.2957(6) 0.2782(5) 0.7963(4) 0.0606(15) Uani 1 1 d .
C2 C 0.5995(6) 0.2370(4) 0.3390(3) 0.0566(13) Uani 1 1 d .
O6 O 0.3425(6) 0.2708(4) 0.5195(3) 0.0835(14) Uani 1 1 d .
C12 C 1.0337(5) 0.2748(5) 0.1237(3) 0.0563(14) Uani 1 1 d .
C18 C 0.6094(6) 0.3096(5) 0.1910(4) 0.0607(14) Uani 1 1 d .
H18A H 0.6033 0.3749 0.1728 0.073 Uiso 1 1 calc R
H18B H 0.5239 0.2915 0.2055 0.073 Uiso 1 1 calc R
C37 C 0.4165(5) 0.3586(4) 0.8151(3) 0.0537(13) Uani 1 1 d .
C41 C 0.3462(7) 0.1808(5) 0.7733(4) 0.0660(16) Uani 1 1 d .
H41A H 0.3843 0.1888 0.7308 0.099 Uiso 1 1 calc R
H41B H 0.2704 0.1307 0.7615 0.099 Uiso 1 1 calc R
H41C H 0.4160 0.1614 0.8129 0.099 Uiso 1 1 calc R
C33 C 0.5920(5) 0.4671(4) 0.7788(4) 0.0580(14) Uani 1 1 d .
C43 C 0.8423(6) 0.3946(5) 0.7447(4) 0.0670(17) Uani 1 1 d .
H43A H 0.8767 0.4508 0.7800 0.080 Uiso 1 1 calc R
H43B H 0.9168 0.3775 0.7220 0.080 Uiso 1 1 calc R
C13 C 1.1225(6) 0.1875(5) 0.1210(4) 0.0657(16) Uani 1 1 d .
C32 C 0.6556(6) 0.5028(4) 0.7179(4) 0.0690(18) Uani 1 1 d .
H32A H 0.5841 0.5237 0.6789 0.083 Uiso 1 1 calc R
H32B H 0.7210 0.5594 0.7368 0.083 Uiso 1 1 calc R
C47 C 0.7429(8) 0.1404(6) 0.8481(4) 0.079(2) Uani 1 1 d .
H47 H 0.7235 0.0810 0.8677 0.095 Uiso 1 1 calc R
C9 C 0.8760(7) 0.4377(5) 0.1301(4) 0.0671(16) Uani 1 1 d .
H9 H 0.8246 0.4918 0.1325 0.080 Uiso 1 1 calc R
C23 C 0.6732(7) 0.0824(6) 0.0984(4) 0.0740(18) Uani 1 1 d .
H23 H 0.7042 0.0221 0.1131 0.089 Uiso 1 1 calc R
C3 C 0.4851(7) 0.2316(5) 0.3692(4) 0.0666(16) Uani 1 1 d .
H3 H 0.4466 0.2888 0.3813 0.080 Uiso 1 1 calc R
C10 C 0.9343(7) 0.4224(5) 0.0716(4) 0.0698(17) Uani 1 1 d .
H10 H 0.9211 0.4645 0.0335 0.084 Uiso 1 1 calc R
C4 C 0.4290(7) 0.1410(6) 0.3811(4) 0.0729(19) Uani 1 1 d .
H4 H 0.3504 0.1363 0.4001 0.087 Uiso 1 1 calc R
C11 C 1.0145(6) 0.3424(6) 0.0697(4) 0.0688(17) Uani 1 1 d .
H11 H 1.0571 0.3338 0.0305 0.083 Uiso 1 1 calc R
C48 C 0.6887(6) 0.1557(5) 0.7742(4) 0.0650(16) Uani 1 1 d .
H48 H 0.6287 0.1060 0.7453 0.078 Uiso 1 1 calc R
C36 C 0.4636(7) 0.4036(5) 0.8861(4) 0.0687(17) Uani 1 1 d .
H36 H 0.4198 0.3846 0.9228 0.082 Uiso 1 1 calc R
C7 C 0.8343(6) 0.3909(4) 0.2524(4) 0.0599(14) Uani 1 1 d .
H7A H 0.9082 0.3914 0.2961 0.072 Uiso 1 1 calc R
H7B H 0.7974 0.4550 0.2521 0.072 Uiso 1 1 calc R
C31 C 0.7391(7) 0.2084(6) 0.5375(3) 0.0706(18) Uani 1 1 d .
H31 H 0.6760 0.1537 0.5339 0.085 Uiso 1 1 calc R
C1 C 0.6727(7) 0.3303(5) 0.3245(4) 0.0626(15) Uani 1 1 d .
H1A H 0.7495 0.3505 0.3657 0.075 Uiso 1 1 calc R
H1B H 0.6103 0.3823 0.3188 0.075 Uiso 1 1 calc R
C34 C 0.6377(6) 0.5088(5) 0.8502(4) 0.0668(17) Uani 1 1 d .
H34 H 0.7101 0.5581 0.8618 0.080 Uiso 1 1 calc R
C45 C 0.8546(7) 0.3013(6) 0.8593(4) 0.076(2) Uani 1 1 d .
H45 H 0.9093 0.3540 0.8876 0.092 Uiso 1 1 calc R
C35 C 0.5741(7) 0.4759(6) 0.9039(4) 0.079(2) Uani 1 1 d .
H35 H 0.6050 0.5022 0.9523 0.095 Uiso 1 1 calc R
C5 C 0.4878(7) 0.0576(6) 0.3651(4) 0.0706(18) Uani 1 1 d .
H5 H 0.4529 -0.0040 0.3751 0.085 Uiso 1 1 calc R
C27 C 0.8114(7) 0.3688(5) 0.5801(4) 0.0720(18) Uani 1 1 d .
C26 C 0.7835(7) 0.4572(5) 0.6245(5) 0.078(2) Uani 1 1 d .
H26A H 0.8682 0.4993 0.6428 0.093 Uiso 1 1 calc R
H26B H 0.7176 0.4951 0.5938 0.093 Uiso 1 1 calc R
C22 C 0.6340(8) 0.0948(7) 0.0248(4) 0.088(2) Uani 1 1 d .
H22 H 0.6375 0.0442 -0.0102 0.106 Uiso 1 1 calc R
C40 C 0.1820(6) 0.3075(5) 0.7338(5) 0.077(2) Uani 1 1 d .
H40A H 0.2188 0.3176 0.6912 0.115 Uiso 1 1 calc R
H40B H 0.1474 0.3675 0.7489 0.115 Uiso 1 1 calc R
H40C H 0.1082 0.2559 0.7220 0.115 Uiso 1 1 calc R
C15 C 1.2326(6) 0.1884(7) 0.1925(4) 0.083(2) Uani 1 1 d .
H15A H 1.2820 0.2527 0.2031 0.125 Uiso 1 1 calc R
H15B H 1.2957 0.1399 0.1872 0.125 Uiso 1 1 calc R
H15C H 1.1893 0.1734 0.2321 0.125 Uiso 1 1 calc R
C16 C 1.0308(7) 0.0898(5) 0.1103(5) 0.081(2) Uani 1 1 d .
H16A H 0.9960 0.0805 0.1537 0.121 Uiso 1 1 calc R
H16B H 1.0841 0.0360 0.1020 0.121 Uiso 1 1 calc R
H16C H 0.9550 0.0918 0.0687 0.121 Uiso 1 1 calc R
C21 C 0.5885(8) 0.1862(8) 0.0040(4) 0.097(3) Uani 1 1 d .
H21 H 0.5610 0.1973 -0.0456 0.117 Uiso 1 1 calc R
C30 C 0.8412(9) 0.2015(7) 0.5016(4) 0.085(2) Uani 1 1 d .
H30 H 0.8492 0.1432 0.4749 0.102 Uiso 1 1 calc R
C20 C 0.5847(7) 0.2586(7) 0.0562(4) 0.080(2) Uani 1 1 d .
H20 H 0.5573 0.3203 0.0431 0.096 Uiso 1 1 calc R
C28 C 0.9193(9) 0.3664(8) 0.5447(5) 0.094(3) Uani 1 1 d .
H28 H 0.9815 0.4216 0.5479 0.112 Uiso 1 1 calc R
C29 C 0.9332(10) 0.2825(9) 0.5052(5) 0.098(3) Uani 1 1 d .
H29 H 1.0048 0.2798 0.4808 0.118 Uiso 1 1 calc R
C46 C 0.8255(8) 0.2163(8) 0.8905(5) 0.095(3) Uani 1 1 d .
H46 H 0.8616 0.2101 0.9403 0.114 Uiso 1 1 calc R
C39 C 0.2308(9) 0.2597(6) 0.8624(5) 0.092(2) Uani 1 1 d .
H39A H 0.1558 0.2092 0.8481 0.138 Uiso 1 1 calc R
H39B H 0.1971 0.3196 0.8783 0.138 Uiso 1 1 calc R
H39C H 0.2992 0.2387 0.9020 0.138 Uiso 1 1 calc R
C50 C 0.2523(8) 0.1117(7) 0.5387(4) 0.087(2) Uani 1 1 d .
H50A H 0.2062 0.1100 0.5787 0.131 Uiso 1 1 calc R
H50B H 0.2931 0.0506 0.5337 0.131 Uiso 1 1 calc R
H50C H 0.1869 0.1207 0.4939 0.131 Uiso 1 1 calc R
C14 C 1.1967(9) 0.1913(7) 0.0577(5) 0.096(3) Uani 1 1 d .
H14A H 1.1299 0.1903 0.0118 0.143 Uiso 1 1 calc R
H14B H 1.2496 0.1351 0.0572 0.143 Uiso 1 1 calc R
H14C H 1.2571 0.2508 0.0643 0.143 Uiso 1 1 calc R
C25 C 1.0580(8) -0.0419(6) 0.3292(6) 0.105(3) Uani 1 1 d .
H25A H 1.1535 -0.0223 0.3322 0.157 Uiso 1 1 calc R
H25B H 1.0213 -0.0835 0.2850 0.157 Uiso 1 1 calc R
H25C H 1.0495 -0.0775 0.3712 0.157 Uiso 1 1 calc R
O2W O 0.1615(6) 0.3147(4) 0.3808(4) 0.0940(17) Uani 1 1 d .
O1W O 0.2958(14) 0.4620(6) 0.5773(6) 0.199(5) Uani 1 1 d .

loop_
_atom_site_aniso_label
_atom_site_aniso_U_11
_atom_site_aniso_U_22
_atom_site_aniso_U_33
_atom_site_aniso_U_23
_atom_site_aniso_U_13
_atom_site_aniso_U_12
Cu1 0.0380(4) 0.0465(5) 0.0534(5) 0.0002(3) 0.0062(3) 0.0047(3)
Cu2 0.0387(4) 0.0516(5) 0.0584(5) -0.0016(4) 0.0074(3) 0.0028(3)
O2 0.047(2) 0.055(2) 0.069(2) -0.0022(19) 0.0045(18) -0.0016(17)
O4 0.0345(17) 0.063(2) 0.056(2) -0.0059(17) 0.0074(15) 0.0008(15)
O1 0.0421(19) 0.069(2) 0.059(2) 0.0125(19) 0.0148(16) 0.0051(17)
O5 0.053(2) 0.067(3) 0.063(2) -0.011(2) 0.0028(19) -0.0044(19)
N2 0.045(2) 0.065(3) 0.048(2) -0.005(2) 0.0131(18) 0.007(2)
N1 0.043(2) 0.045(2) 0.063(3) -0.005(2) 0.014(2) 0.0062(18)
N6 0.047(2) 0.049(3) 0.064(3) -0.010(2) 0.007(2) 0.003(2)
N5 0.054(3) 0.075(3) 0.056(3) 0.014(2) 0.014(2) 0.014(2)
N4 0.040(2) 0.054(3) 0.085(3) 0.004(2) 0.016(2) 0.0019(19)
C42 0.034(2) 0.052(3) 0.062(3) -0.012(2) 0.007(2) 0.009(2)
C24 0.056(3) 0.042(3) 0.063(3) 0.012(2) 0.010(3) 0.011(2)
C17 0.035(2) 0.058(3) 0.061(3) 0.000(3) 0.004(2) -0.008(2)
C19 0.032(2) 0.066(3) 0.065(3) 0.013(3) 0.001(2) 0.005(2)
N3 0.050(2) 0.058(3) 0.054(3) 0.000(2) 0.004(2) 0.000(2)
C49 0.059(3) 0.062(4) 0.048(3) -0.006(3) 0.009(3) 0.000(3)
O3 0.109(4) 0.071(3) 0.066(3) 0.001(2) -0.013(3) 0.007(3)
C44 0.029(2) 0.072(4) 0.069(4) -0.015(3) 0.006(2) 0.009(2)
C6 0.059(3) 0.065(4) 0.062(3) -0.007(3) 0.019(3) -0.004(3)
C8 0.044(3) 0.045(3) 0.070(3) 0.004(3) 0.009(2) -0.005(2)
C38 0.047(3) 0.058(3) 0.081(4) 0.002(3) 0.021(3) 0.011(3)
C2 0.048(3) 0.059(3) 0.061(3) -0.005(3) 0.010(2) 0.010(2)
O6 0.097(4) 0.076(3) 0.068(3) 0.003(2) 0.000(3) 0.002(3)
C12 0.038(3) 0.067(4) 0.062(3) 0.002(3) 0.010(2) -0.008(2)
C18 0.043(3) 0.064(4) 0.075(4) 0.007(3) 0.015(3) 0.007(3)
C37 0.042(3) 0.055(3) 0.063(3) -0.002(3) 0.008(2) 0.012(2)
C41 0.056(3) 0.060(4) 0.084(4) 0.001(3) 0.020(3) 0.004(3)
C33 0.036(3) 0.049(3) 0.083(4) -0.010(3) 0.006(3) 0.005(2)
C43 0.035(3) 0.073(4) 0.088(4) -0.010(3) 0.011(3) -0.007(3)
C13 0.049(3) 0.079(4) 0.072(4) 0.000(3) 0.021(3) 0.003(3)
C32 0.046(3) 0.045(3) 0.114(6) -0.007(3) 0.019(3) 0.001(2)
C47 0.074(4) 0.084(5) 0.081(5) 0.015(4) 0.013(4) 0.022(4)
C9 0.057(3) 0.055(3) 0.087(5) 0.012(3) 0.014(3) -0.007(3)
C23 0.068(4) 0.073(4) 0.073(4) -0.013(3) 0.009(3) -0.011(3)
C3 0.060(4) 0.076(4) 0.069(4) -0.001(3) 0.025(3) 0.017(3)
C10 0.061(4) 0.064(4) 0.082(4) 0.026(3) 0.009(3) -0.006(3)
C4 0.061(4) 0.100(5) 0.060(4) -0.002(4) 0.023(3) 0.002(4)
C11 0.052(3) 0.087(5) 0.064(4) 0.006(3) 0.011(3) -0.015(3)
C48 0.056(3) 0.055(3) 0.079(4) -0.014(3) 0.008(3) 0.009(3)
C36 0.068(4) 0.063(4) 0.069(4) -0.009(3) -0.001(3) 0.026(3)
C7 0.062(3) 0.039(3) 0.078(4) 0.003(3) 0.016(3) 0.002(2)
C31 0.067(4) 0.098(5) 0.049(3) -0.005(3) 0.015(3) 0.026(4)
C1 0.062(3) 0.061(4) 0.067(4) -0.004(3) 0.022(3) 0.007(3)
C34 0.049(3) 0.057(3) 0.084(4) -0.020(3) -0.003(3) 0.009(3)
C45 0.057(4) 0.086(5) 0.072(4) -0.012(4) -0.010(3) -0.001(3)
C35 0.065(4) 0.086(5) 0.073(4) -0.032(4) -0.006(3) 0.018(4)
C5 0.073(4) 0.075(4) 0.065(4) -0.003(3) 0.026(3) -0.012(3)
C27 0.058(4) 0.074(4) 0.091(5) 0.026(4) 0.025(3) 0.014(3)
C26 0.062(4) 0.063(4) 0.118(6) 0.027(4) 0.035(4) 0.001(3)
C22 0.074(5) 0.105(6) 0.072(5) -0.023(4) -0.001(4) -0.002(4)
C40 0.035(3) 0.075(4) 0.114(6) -0.007(4) 0.007(3) 0.000(3)
C15 0.042(3) 0.115(6) 0.092(5) 0.000(5) 0.009(3) 0.017(4)
C16 0.064(4) 0.071(4) 0.107(6) -0.012(4) 0.021(4) 0.012(3)
C21 0.074(5) 0.148(9) 0.059(4) -0.003(5) -0.002(4) 0.006(5)
C30 0.082(5) 0.113(7) 0.067(4) 0.005(4) 0.021(4) 0.036(5)
C20 0.057(4) 0.109(6) 0.069(4) 0.019(4) 0.001(3) 0.010(4)
C28 0.075(5) 0.113(7) 0.104(6) 0.027(5) 0.039(5) 0.009(5)
C29 0.091(6) 0.145(9) 0.078(5) 0.023(5) 0.046(5) 0.041(6)
C46 0.071(5) 0.126(8) 0.075(5) 0.009(5) -0.013(4) 0.012(5)
C39 0.088(5) 0.088(5) 0.115(7) 0.001(5) 0.057(5) 0.006(4)
C50 0.070(4) 0.101(6) 0.074(4) 0.019(4) -0.013(4) -0.022(4)
C14 0.081(5) 0.120(7) 0.096(6) 0.004(5) 0.044(5) 0.014(5)
C25 0.070(5) 0.078(5) 0.155(9) -0.001(5) -0.003(5) 0.031(4)
O2W 0.092(4) 0.067(3) 0.116(4) 0.009(3) 0.011(3) -0.007(3)
O1W 0.308(14) 0.083(5) 0.157(8) -0.012(5) -0.058(8) 0.048(7)

loop_
_atom_type_symbol
_atom_type_description
_atom_type_scat_dispersion_real
_atom_type_scat_dispersion_imag
_atom_type_scat_source
C C 0.0181 0.0091 'International Tables Vol C Tables 4.2.6.8 and 6.1.1.4'
H H 0.0000 0.0000 'International Tables Vol C Tables 4.2.6.8 and 6.1.1.4'
N N 0.0311 0.0180 'International Tables Vol C Tables 4.2.6.8 and 6.1.1.4'
O O 0.0492 0.0322 'International Tables Vol C Tables 4.2.6.8 and 6.1.1.4'
Cu Cu -1.9646 0.5888 'International Tables Vol C Tables 4.2.6.8 and 6.1.1.4'

loop_
_geom_angle_atom_site_label_1
_geom_angle_atom_site_label_2
_geom_angle_atom_site_label_3
_geom_angle
O1 Cu1 O2 90.89(17)
O1 Cu1 N2 164.80(18)
O2 Cu1 N2 95.81(19)
O1 Cu1 N1 93.08(18)
O2 Cu1 N1 176.02(17)
N2 Cu1 N1 80.26(19)
O1 Cu1 N3 96.01(17)
O2 Cu1 N3 99.33(17)
N2 Cu1 N3 96.34(18)
N1 Cu1 N3 80.59(18)
O4 Cu2 O5 90.73(17)
O4 Cu2 N5 163.6(2)
O5 Cu2 N5 95.5(2)
O4 Cu2 N4 92.84(18)
O5 Cu2 N4 176.41(18)
N5 Cu2 N4 81.1(2)
O4 Cu2 N6 97.00(17)
O5 Cu2 N6 98.53(18)
N5 Cu2 N6 97.03(19)
N4 Cu2 N6 80.67(19)
C24 O2 Cu1 110.7(3)
C42 O4 Cu2 120.4(3)
C17 O1 Cu1 121.5(3)
C49 O5 Cu2 119.2(4)
C2 N2 C6 117.1(5)
C2 N2 Cu1 116.1(4)
C6 N2 Cu1 126.6(4)
C18 N1 C7 111.4(5)
C18 N1 C1 110.3(4)
C7 N1 C1 111.2(5)
C18 N1 Cu1 109.9(3)
C7 N1 Cu1 109.0(3)
C1 N1 Cu1 104.8(4)
C48 N6 C44 118.4(6)
C48 N6 Cu2 128.5(4)
C44 N6 Cu2 108.6(4)
C31 N5 C27 116.4(6)
C31 N5 Cu2 128.1(5)
C27 N5 Cu2 115.3(5)
C43 N4 C26 108.8(5)
C43 N4 C32 110.4(5)
C26 N4 C32 111.5(5)
C43 N4 Cu2 110.4(4)
C26 N4 Cu2 105.3(4)
C32 N4 Cu2 110.3(3)
O4 C42 C33 119.0(5)
O4 C42 C37 121.2(5)
C33 C42 C37 119.9(5)
O3 C24 O2 126.6(5)
O3 C24 C25 119.3(6)
O2 C24 C25 114.2(6)
O1 C17 C12 121.7(5)
O1 C17 C8 120.0(5)
C12 C17 C8 118.4(6)
N3 C19 C20 121.3(6)
N3 C19 C18 116.4(5)
C20 C19 C18 122.3(6)
C23 N3 C19 119.8(6)
C23 N3 Cu1 127.7(5)
C19 N3 Cu1 107.4(4)
O5 C49 O6 123.3(6)
O5 C49 C50 117.9(6)
O6 C49 C50 118.8(6)
N6 C44 C45 122.2(7)
N6 C44 C43 115.1(6)
C45 C44 C43 122.6(6)
N2 C6 C5 122.7(6)
C9 C8 C17 121.2(6)
C9 C8 C7 122.9(6)
C17 C8 C7 115.9(5)
C41 C38 C40 109.4(6)
C41 C38 C37 109.8(5)
C40 C38 C37 110.5(5)
C41 C38 C39 107.1(6)
C40 C38 C39 107.6(6)
C37 C38 C39 112.4(6)
N2 C2 C3 122.3(6)
N2 C2 C1 112.7(5)
C3 C2 C1 125.0(6)
C11 C12 C17 117.1(6)
C11 C12 C13 122.5(6)
C17 C12 C13 120.3(6)
N1 C18 C19 113.9(5)
C36 C37 C42 117.1(6)
C36 C37 C38 121.8(6)
C42 C37 C38 121.1(5)
C34 C33 C42 121.4(6)
C34 C33 C32 120.7(6)
C42 C33 C32 117.9(5)
N4 C43 C44 113.8(4)
C15 C13 C14 107.5(6)
C15 C13 C16 109.0(7)
C14 C13 C16 108.2(6)
C15 C13 C12 110.4(6)
C14 C13 C12 111.9(6)
C16 C13 C12 109.7(5)
N4 C32 C33 111.5(5)
C46 C47 C48 117.3(8)
C10 C9 C8 121.0(7)
N3 C23 C22 122.8(8)
C4 C3 C2 119.1(6)
C9 C10 C11 118.9(6)
C5 C4 C3 120.2(6)
C12 C11 C10 123.2(6)
N6 C48 C47 123.3(6)
C37 C36 C35 122.3(7)
N1 C7 C8 112.6(5)
N5 C31 C30 124.5(8)
C2 C1 N1 109.2(5)
C35 C34 C33 118.8(6)
C46 C45 C44 119.2(7)
C34 C35 C36 120.4(6)
C4 C5 C6 118.4(7)
N5 C27 C28 122.0(8)
N5 C27 C26 113.6(6)
C28 C27 C26 124.4(7)
N4 C26 C27 109.4(5)
C23 C22 C21 117.7(8)
C20 C21 C22 120.0(8)
C31 C30 C29 118.3(8)
C21 C20 C19 118.4(8)
C29 C28 C27 119.1(9)
C28 C29 C30 119.6(7)
C47 C46 C45 119.5(8)

loop_
_geom_bond_atom_site_label_1
_geom_bond_atom_site_label_2
_geom_bond_distance
Cu1 O1 1.936(4)
Cu1 O2 1.946(4)
Cu1 N2 2.000(4)
Cu1 N1 2.075(4)
Cu1 N3 2.278(5)
Cu2 O4 1.944(4)
Cu2 O5 1.947(4)
Cu2 N5 2.002(5)
Cu2 N4 2.067(5)
Cu2 N6 2.285(5)
O2 C24 1.253(7)
O4 C42 1.325(6)
O1 C17 1.319(7)
O5 C49 1.245(7)
N2 C2 1.352(7)
N2 C6 1.359(8)
N1 C18 1.471(7)
N1 C7 1.479(7)
N1 C1 1.487(7)
N6 C48 1.309(9)
N6 C44 1.332(7)
N5 C31 1.345(8)
N5 C27 1.348(9)
N4 C43 1.482(8)
N4 C26 1.483(9)
N4 C32 1.486(8)
C42 C33 1.410(8)
C42 C37 1.414(8)
C24 O3 1.220(7)
C24 C25 1.533(9)
C17 C12 1.425(8)
C17 C8 1.428(8)
C19 N3 1.326(8)
C19 C20 1.401(9)
C19 C18 1.485(9)
N3 C23 1.322(8)
C49 O6 1.248(8)
C49 C50 1.492(9)
C44 C45 1.372(10)
C44 C43 1.514(10)
C6 C5 1.389(9)
C8 C9 1.370(9)
C8 C7 1.498(9)
C38 C41 1.524(8)
C38 C40 1.529(9)
C38 C37 1.535(8)
C38 C39 1.541(10)
C2 C3 1.380(8)
C2 C1 1.487(9)
C12 C11 1.393(9)
C12 C13 1.536(9)
C37 C36 1.394(9)
C33 C34 1.384(9)
C33 C32 1.509(10)
C13 C15 1.528(10)
C13 C14 1.529(9)
C13 C16 1.537(10)
C47 C46 1.368(12)
C47 C48 1.400(10)
C9 C10 1.359(10)
C23 C22 1.367(11)
C3 C4 1.368(10)
C10 C11 1.399(10)
C4 C5 1.361(10)
C36 C35 1.394(10)
C31 C30 1.344(10)
C34 C35 1.379(11)
C45 C46 1.366(12)
C27 C28 1.385(10)
C27 C26 1.500(11)
C22 C21 1.400(13)
C21 C20 1.354(12)
C30 C29 1.373(13)
C28 C29 1.355(13)
